data_7229723
loop_
_publ_author_name
'Konarev, Dmitri V.'
'Kuzmin, Alexey V.'
'Khasanov, Salavat S.'
'Batov, Mikhail S.'
'Otsuka, Akihiro'
'Yamochi, Hideki'
'Kitagawa, Hiroshi'
'Lyubovskaya, Rimma N.'

_publ_section_title
;
 Salts with titanyl and vanadyl phthalocyanine radical anions. Molecular
 design and effect of cations on the structure and magnetic and optical
 properties
;
_journal_issue 4
_journal_name_full CrystEngComm
_journal_page_first 385
_journal_paper_doi 10.1039/C7CE01918A
_journal_volume 20
_journal_year 2018
_chemical_compound_source no
_chemical_formula_moiety '(C32 H16 N8 O Ti), (C20 H14), (C7 H15, N2)'
_chemical_formula_sum 'C59 H45 N10 O Ti'
_chemical_formula_weight 957.95
_chemical_melting_point ?
_chemical_name_common no
_chemical_name_systematic
'salt of titanyl phthalocyanine with N-mehyldiazabicyclooctanium cation and neutral trypticene molecule'
_chemical_properties_physical Air-sensitive,Moisture-sensitive
_space_group_crystal_system monoclinic
_space_group_IT_number 14
_space_group_name_Hall '-P 2yn'
_space_group_name_H-M_alt 'P 1 21/n 1'
_symmetry_space_group_name_Hall '-P 2yn'
_symmetry_space_group_name_H-M 'P 1 21/n 1'
_atom_sites_solution_hydrogens geom
_atom_sites_solution_primary direct
_atom_sites_solution_secondary difmap
_audit_creation_method SHELXL-2013
_audit_update_record
;
2017-10-23 deposited with the CCDC.
2017-12-13 downloaded from the CCDC.
;
_cell_angle_alpha 90
_cell_angle_beta 98.086(2)
_cell_angle_gamma 90
_cell_formula_units_Z 4
_cell_length_a 13.4984(3)
_cell_length_b 24.7177(5)
_cell_length_c 13.8468(3)
_cell_measurement_reflns_used 6537
_cell_measurement_temperature 150(2)
_cell_measurement_theta_max 25.3580
_cell_measurement_theta_min 4.5410
_cell_volume 4574.04(17)
_computing_cell_refinement
;
CrysAlisPro, Agilent Technologies,
Version 1.171.37.34 (release 22-05-2014 CrysAlis171 .NET)
(compiled May 22 2014,16:03:01)
;
_computing_data_collection
;
CrysAlisPro, Agilent Technologies,
Version 1.171.37.34 (release 22-05-2014 CrysAlis171 .NET)
(compiled May 22 2014,16:03:01)
;
_computing_data_reduction
;
CrysAlisPro, Agilent Technologies,
Version 1.171.37.34 (release 22-05-2014 CrysAlis171 .NET)
(compiled May 22 2014,16:03:01)
;
_computing_molecular_graphics WinGX
_computing_publication_material WinGX
_computing_structure_refinement 'SHELXL-2013 (Sheldrick, 2013)'
_computing_structure_solution 'SHELXL-2013 (Sheldrick, 2013)'
_diffrn_ambient_temperature 150(2)
_diffrn_detector 'CCD plate'
_diffrn_detector_area_resol_mean 10.4566
_diffrn_detector_type AtlasS2
_diffrn_measured_fraction_theta_full 1.000
_diffrn_measured_fraction_theta_max 0.909
_diffrn_measurement_device 'four-circle diffractometer'
_diffrn_measurement_device_type 'Xcalibur, AtlasS2, Gemini'
_diffrn_measurement_method '\w scans'
_diffrn_radiation_monochromator graphite
_diffrn_radiation_type MoK\a
_diffrn_radiation_wavelength 0.71073
_diffrn_reflns_av_R_equivalents 0.0919
_diffrn_reflns_av_unetI/netI 0.2068
_diffrn_reflns_Laue_measured_fraction_full 1.000
_diffrn_reflns_Laue_measured_fraction_max 0.909
_diffrn_reflns_limit_h_max 17
_diffrn_reflns_limit_h_min -18
_diffrn_reflns_limit_k_max 30
_diffrn_reflns_limit_k_min -33
_diffrn_reflns_limit_l_max 18
_diffrn_reflns_limit_l_min -18
_diffrn_reflns_number 45629
_diffrn_reflns_point_group_measured_fraction_full 1.000
_diffrn_reflns_point_group_measured_fraction_max 0.909
_diffrn_reflns_theta_full 26.000
_diffrn_reflns_theta_max 29.054
_diffrn_reflns_theta_min 1.648
_diffrn_source 'fine-focus sealed X-ray tube'
_exptl_absorpt_coefficient_mu 0.244
_exptl_absorpt_correction_T_max 1.00000
_exptl_absorpt_correction_T_min 0.97360
_exptl_absorpt_correction_type multi-scan
_exptl_absorpt_process_details
;
CrysAlisPro, Agilent Technologies,
Version 1.171.37.34 (release 22-05-2014 CrysAlis171 .NET)
(compiled May 22 2014,16:03:01)
Empirical absorption correction using spherical harmonics,
implemented in SCALE3 ABSPACK scaling algorithm.
;
_exptl_crystal_colour black
_exptl_crystal_density_diffrn 1.391
_exptl_crystal_description block
_exptl_crystal_F_000 1996
_exptl_crystal_preparation 'Magnetic properties'
_exptl_crystal_recrystallization_method 'Re-crystallisation from solvent: hexane/o-dichlorobenzene'
_exptl_crystal_size_max 0.191
_exptl_crystal_size_mid 0.180
_exptl_crystal_size_min 0.051
_refine_diff_density_max 0.427
_refine_diff_density_min -0.400
_refine_diff_density_rms 0.055
_refine_ls_extinction_method none
_refine_ls_goodness_of_fit_ref 0.733
_refine_ls_hydrogen_treatment constr
_refine_ls_matrix_type full
_refine_ls_number_parameters 640
_refine_ls_number_reflns 11107
_refine_ls_number_restraints 0
_refine_ls_restrained_S_all 0.733
_refine_ls_R_factor_all 0.1328
_refine_ls_R_factor_gt 0.0455
_refine_ls_shift/su_max 0.001
_refine_ls_shift/su_mean 0.000
_refine_ls_structure_factor_coef Fsqd
_refine_ls_weighting_details
;
 w=1/[\s^2^(Fo^2^)+(0.0288P)^2^]
 where P=(Fo^2^+2Fc^2^)/3
;
_refine_ls_weighting_scheme calc
_refine_ls_wR_factor_gt 0.0728
_refine_ls_wR_factor_ref 0.0814
_reflns_Friedel_coverage 0.000
_reflns_number_gt 4654
_reflns_number_total 11107
_reflns_threshold_expression 'I > 2\s(I)'
_cod_data_source_file c7ce01918a2.cif
_cod_data_source_block TiOPcTPCMDABCO
_cod_depositor_comments
;
The following automatic conversions were performed:

'_chemical_melting_point' value 'not measured' was changed to '?' -
the value is undefined or not given.

Automatic conversion script
Id: cif_fix_values 4973 2017-02-22 13:04:09Z antanas 

 Adding full bibliography for 7229722--7229730.cif.
;
_cod_database_code 7229723
_shelx_space_group_comment
;
The symmetry employed for this shelxl refinement is uniquely defined
by the following loop, which should always be used as a source of
symmetry information in preference to the above space-group names.
They are only intended as comments.
;
_shelx_estimated_absorpt_t_min 0.955
_shelx_estimated_absorpt_t_max 0.988
_shelxl_version_number 2013-2

loop_
_space_group_symop_operation_xyz
'x, y, z'
'-x+1/2, y+1/2, -z+1/2'
'-x, -y, -z'
'x-1/2, -y-1/2, z-1/2'

loop_
_atom_site_label
_atom_site_type_symbol
_atom_site_fract_x
_atom_site_fract_y
_atom_site_fract_z
_atom_site_U_iso_or_equiv
_atom_site_adp_type
_atom_site_occupancy
_atom_site_site_symmetry_order
_atom_site_calc_flag
_atom_site_refinement_flags_posn
_atom_site_refinement_flags_adp
_atom_site_disorder_assembly
_atom_site_disorder_group
O O 0.05787(10) 0.11726(6) 0.76525(10) 0.0264(4) Uani 1 1 d . . . .
N103 N 0.16975(12) 0.07865(6) 0.95416(12) 0.0209(4) Uani 1 1 d . . . .
N106 N 0.03978(13) 0.09302(7) 1.05826(12) 0.0222(4) Uani 1 1 d . . . .
N101 N 0.01212(12) -0.00001(7) 0.73759(12) 0.0220(4) Uani 1 1 d . . . .
C107 C -0.13786(15) 0.06913(8) 1.01843(15) 0.0209(5) Uani 1 1 d . . . .
C109 C 0.13417(17) 0.09478(8) 1.03900(15) 0.0231(5) Uani 1 1 d . . . .
C108 C -0.03495(16) 0.07210(8) 0.99846(15) 0.0214(5) Uani 1 1 d . . . .
C128 C 0.39791(17) 0.11951(9) 1.11548(17) 0.0331(6) Uani 1 1 d . . . .
H105 H 0.4571 0.1152 1.0865 0.040 Uiso 1 1 calc R U . .
C101 C 0.05035(17) -0.02497(8) 0.66068(15) 0.0242(5) Uani 1 1 d . . . .
C105 C -0.12550(16) 0.03065(8) 0.87019(15) 0.0223(5) Uani 1 1 d . . . .
C124 C -0.18323(16) 0.08683(8) 1.09730(15) 0.0258(6) Uani 1 1 d . . . .
H113 H -0.1456 0.1042 1.1517 0.031 Uiso 1 1 calc R U . .
C112 C 0.27250(17) 0.08593(8) 0.96746(15) 0.0245(5) Uani 1 1 d . . . .
C110 C 0.21708(16) 0.11305(8) 1.10787(15) 0.0241(5) Uani 1 1 d . . . .
C116 C 0.21922(17) -0.00242(9) 0.70220(16) 0.0253(6) Uani 1 1 d . . . .
C122 C -0.34088(16) 0.05182(9) 1.01490(16) 0.0282(6) Uani 1 1 d . . . .
H115 H -0.4106 0.0463 1.0146 0.034 Uiso 1 1 calc R U . .
C113 C 0.30771(16) 0.04636(9) 0.82263(16) 0.0234(5) Uani 1 1 d . . . .
C104 C -0.08985(16) -0.00858(8) 0.72503(15) 0.0218(5) Uani 1 1 d . . . .
C123 C -0.28510(17) 0.07820(9) 1.09331(16) 0.0282(6) Uani 1 1 d . . . .
H114 H -0.3179 0.0906 1.1455 0.034 Uiso 1 1 calc R U . .
Ti Ti 0.08269(3) 0.05990(2) 0.82450(3) 0.02138(11) Uani 1 1 d . . . .
N108 N 0.14614(14) -0.02746(7) 0.64612(12) 0.0251(5) Uani 1 1 d . . . .
N105 N -0.15453(13) 0.00625(7) 0.78619(12) 0.0227(4) Uani 1 1 d . . . .
C106 C -0.19359(15) 0.04343(8) 0.93980(15) 0.0210(5) Uani 1 1 d . . . .
N107 N 0.33620(13) 0.07299(7) 0.90480(13) 0.0245(5) Uani 1 1 d . . . .
C111 C 0.30393(16) 0.10760(8) 1.06356(15) 0.0239(5) Uani 1 1 d . . . .
C121 C -0.29512(16) 0.03362(8) 0.93726(16) 0.0262(6) Uani 1 1 d . . . .
H116 H -0.3322 0.0150 0.8840 0.031 Uiso 1 1 calc R U . .
N102 N -0.03069(12) 0.04890(7) 0.90708(12) 0.0202(4) Uani 1 1 d . . . .
C103 C -0.11934(16) -0.03763(8) 0.63585(15) 0.0226(5) Uani 1 1 d . . . .
N104 N 0.21229(13) 0.02995(7) 0.78334(12) 0.0220(4) Uani 1 1 d . . . .
C114 C 0.37817(16) 0.02589(9) 0.75973(16) 0.0253(5) Uani 1 1 d . . . .
C117 C -0.03608(18) -0.07410(8) 0.50573(15) 0.0283(6) Uani 1 1 d . . . .
H124 H 0.0231 -0.0809 0.4778 0.034 Uiso 1 1 calc R U . .
C120 C -0.21194(16) -0.05358(9) 0.58716(15) 0.0268(5) Uani 1 1 d . . . .
H121 H -0.2715 -0.0467 0.6144 0.032 Uiso 1 1 calc R U . .
C115 C 0.32359(16) -0.00467(9) 0.68741(16) 0.0267(6) Uani 1 1 d . . . .
C119 C -0.21554(18) -0.07955(8) 0.49882(15) 0.0308(6) Uani 1 1 d . . . .
H122 H -0.2782 -0.0907 0.4647 0.037 Uiso 1 1 calc R U . .
C118 C -0.12743(19) -0.08979(9) 0.45859(16) 0.0307(6) Uani 1 1 d . . . .
H123 H -0.1314 -0.1079 0.3977 0.037 Uiso 1 1 calc R U . .
C125 C 0.22248(18) 0.13116(9) 1.20353(16) 0.0317(6) Uani 1 1 d . . . .
H108 H 0.1636 0.1348 1.2334 0.038 Uiso 1 1 calc R U . .
C102 C -0.03127(16) -0.04806(8) 0.59545(15) 0.0228(5) Uani 1 1 d . . . .
C131 C 0.47235(19) -0.02440(10) 0.62125(18) 0.0414(7) Uani 1 1 d . . . .
H130 H 0.5062 -0.0418 0.5742 0.050 Uiso 1 1 calc R U . .
C129 C 0.48110(17) 0.03226(9) 0.76474(17) 0.0344(6) Uani 1 1 d . . . .
H132 H 0.5182 0.0533 0.8147 0.041 Uiso 1 1 calc R U . .
C132 C 0.37033(18) -0.03059(9) 0.61564(17) 0.0350(6) Uani 1 1 d . . . .
H129 H 0.3332 -0.0515 0.5654 0.042 Uiso 1 1 calc R U . .
C127 C 0.40196(19) 0.13775(10) 1.21044(17) 0.0392(7) Uani 1 1 d . . . .
H106 H 0.4650 0.1464 1.2468 0.047 Uiso 1 1 calc R U . .
C130 C 0.52753(18) 0.00674(11) 0.69408(19) 0.0427(7) Uani 1 1 d . . . .
H131 H 0.5977 0.0105 0.6952 0.051 Uiso 1 1 calc R U . .
C126 C 0.31484(19) 0.14374(10) 1.25410(17) 0.0387(7) Uani 1 1 d . . . .
H107 H 0.3197 0.1566 1.3192 0.046 Uiso 1 1 calc R U . .
C209 C -0.0473(2) 0.21331(12) 0.60621(19) 0.0617(9) Uani 1 1 d . . . .
H20A H 0.0091 0.1902 0.6323 0.093 Uiso 1 1 calc R U A 1
H20B H -0.0314 0.2511 0.6236 0.093 Uiso 1 1 calc R U A 1
H20C H -0.0599 0.2097 0.5351 0.093 Uiso 1 1 calc R U A 1
C207 C -0.11825(16) 0.20272(10) 0.75684(14) 0.0299(6) Uani 1 1 d . . B 1
H20D H -0.1146 0.2416 0.7741 0.036 Uiso 1 1 calc R U B 1
H20E H -0.0533 0.1858 0.7822 0.036 Uiso 1 1 calc R U B 1
C206 C -0.26324(19) 0.12369(10) 0.6547(2) 0.0518(8) Uani 1 1 d . . B 1
H20F H -0.2584 0.0879 0.6870 0.062 Uiso 1 1 calc R U B 1
H20G H -0.3153 0.1216 0.5968 0.062 Uiso 1 1 calc R U B 1
C205 C -0.16304(18) 0.13841(10) 0.62315(17) 0.0403(7) Uani 1 1 d . . B 1
H20H H -0.1100 0.1146 0.6566 0.048 Uiso 1 1 calc R U B 1
H20I H -0.1663 0.1329 0.5519 0.048 Uiso 1 1 calc R U B 1
C208 C -0.2012(2) 0.17589(11) 0.80297(18) 0.0480(8) Uani 1 1 d . . B 1
H20J H -0.2203 0.1992 0.8555 0.058 Uiso 1 1 calc R U B 1
H20K H -0.1775 0.1408 0.8321 0.058 Uiso 1 1 calc R U B 1
N201 N -0.13802(14) 0.19660(8) 0.64822(13) 0.0323(5) Uani 1 1 d . . B 1
C203 C -0.22640(19) 0.23102(10) 0.60995(17) 0.0464(7) Uani 1 1 d . . B 1
H20L H -0.2474 0.2231 0.5400 0.056 Uiso 1 1 calc R U B 1
H20M H -0.2079 0.2697 0.6164 0.056 Uiso 1 1 calc R U B 1
N202 N -0.2921(2) 0.16671(12) 0.7253(2) 0.0852(9) Uani 1 1 d . . B 1
C204 C -0.31188(19) 0.21934(11) 0.6669(2) 0.0575(8) Uani 1 1 d . . B 1
H20N H -0.3750 0.2160 0.6214 0.069 Uiso 1 1 calc R U B 1
H20O H -0.3192 0.2497 0.7120 0.069 Uiso 1 1 calc R U B 1
C307 C -0.09916(17) -0.20508(10) 0.59470(16) 0.0286(6) Uani 1 1 d . . . .
H307 H -0.1149 -0.1684 0.6061 0.034 Uiso 1 1 calc R U . .
C320 C 0.15974(16) -0.20954(9) 0.69181(15) 0.0271(6) Uani 1 1 d . . . .
C315 C 0.18342(17) -0.26395(10) 0.67878(15) 0.0295(6) Uani 1 1 d . . . .
C303 C 0.00581(17) -0.28323(9) 0.63141(15) 0.0251(6) Uani 1 1 d . . . .
C309 C 0.08183(16) -0.29157(9) 0.80022(15) 0.0268(6) Uani 1 1 d . . . .
C314 C 0.06210(16) -0.23753(9) 0.81747(16) 0.0281(6) Uani 1 1 d . . . .
C302 C 0.05779(16) -0.20249(9) 0.72568(15) 0.0272(6) Uani 1 1 d . . . .
H302 H 0.0414 -0.1638 0.7374 0.033 Uiso 1 1 calc R U . .
C304 C -0.05443(18) -0.31296(10) 0.56222(16) 0.0334(6) Uani 1 1 d . . . .
H304 H -0.0396 -0.3499 0.5515 0.040 Uiso 1 1 calc R U . .
C313 C 0.04924(16) -0.22057(10) 0.90948(17) 0.0336(6) Uani 1 1 d . . . .
H313 H 0.0371 -0.1835 0.9220 0.040 Uiso 1 1 calc R U . .
C317 C 0.34390(19) -0.23706(12) 0.64247(18) 0.0457(7) Uani 1 1 d . . . .
H317 H 0.4082 -0.2463 0.6272 0.055 Uiso 1 1 calc R U . .
C308 C -0.01671(16) -0.22906(9) 0.64823(15) 0.0240(5) Uani 1 1 d . . . .
C319 C 0.22696(18) -0.16945(10) 0.67724(15) 0.0338(6) Uani 1 1 d . . . .
H319 H 0.2101 -0.1325 0.6843 0.041 Uiso 1 1 calc R U . .
C306 C -0.15906(18) -0.23494(11) 0.52410(16) 0.0351(6) Uani 1 1 d . . . .
H306 H -0.2153 -0.2184 0.4866 0.042 Uiso 1 1 calc R U . .
C301 C 0.09967(17) -0.30271(9) 0.69587(15) 0.0297(6) Uani 1 1 d . . . .
H301 H 0.1159 -0.3414 0.6843 0.036 Uiso 1 1 calc R U . .
C318 C 0.31966(19) -0.18357(12) 0.65207(17) 0.0409(7) Uani 1 1 d . . . .
H318 H 0.3663 -0.1562 0.6415 0.049 Uiso 1 1 calc R U . .
C310 C 0.08345(17) -0.32975(10) 0.87298(17) 0.0367(6) Uani 1 1 d . . . .
H310 H 0.0941 -0.3669 0.8599 0.044 Uiso 1 1 calc R U . .
C312 C 0.05434(17) -0.25876(12) 0.98375(18) 0.0412(7) Uani 1 1 d . . . .
H312 H 0.0475 -0.2473 1.0480 0.049 Uiso 1 1 calc R U . .
C305 C -0.13733(18) -0.28838(11) 0.50813(16) 0.0373(7) Uani 1 1 d . . . .
H305 H -0.1790 -0.3086 0.4601 0.045 Uiso 1 1 calc R U . .
C316 C 0.27603(18) -0.27796(11) 0.65467(16) 0.0386(7) Uani 1 1 d . . . .
H316 H 0.2930 -0.3148 0.6466 0.046 Uiso 1 1 calc R U . .
C311 C 0.06908(17) -0.31291(12) 0.96625(18) 0.0405(7) Uani 1 1 d . . . .
H311 H 0.0695 -0.3386 1.0173 0.049 Uiso 1 1 calc R U . .

loop_
_atom_site_aniso_label
_atom_site_aniso_U_11
_atom_site_aniso_U_22
_atom_site_aniso_U_33
_atom_site_aniso_U_23
_atom_site_aniso_U_13
_atom_site_aniso_U_12
O 0.0262(9) 0.0237(9) 0.0294(8) 0.0032(7) 0.0042(7) 0.0009(7)
N103 0.0187(11) 0.0205(11) 0.0225(10) 0.0027(9) -0.0001(9) -0.0006(8)
N106 0.0220(11) 0.0206(11) 0.0237(10) -0.0025(9) 0.0020(9) -0.0029(9)
N101 0.0213(11) 0.0220(10) 0.0228(10) -0.0018(9) 0.0036(9) 0.0006(9)
C107 0.0216(13) 0.0164(13) 0.0252(12) 0.0053(11) 0.0045(11) 0.0011(10)
C109 0.0268(15) 0.0183(13) 0.0239(13) 0.0019(11) 0.0027(11) -0.0010(11)
C108 0.0246(14) 0.0171(13) 0.0224(12) 0.0051(11) 0.0030(11) 0.0024(10)
C128 0.0243(15) 0.0329(15) 0.0407(16) 0.0048(13) -0.0006(12) -0.0087(12)
C101 0.0278(15) 0.0167(13) 0.0287(13) 0.0024(11) 0.0054(12) 0.0013(11)
C105 0.0228(14) 0.0173(13) 0.0264(13) 0.0028(11) 0.0018(11) 0.0027(11)
C124 0.0308(15) 0.0226(13) 0.0240(13) 0.0016(11) 0.0038(11) -0.0004(12)
C112 0.0252(14) 0.0187(13) 0.0283(13) 0.0046(11) -0.0007(12) -0.0002(11)
C110 0.0277(14) 0.0179(13) 0.0262(13) 0.0020(11) 0.0019(11) -0.0044(11)
C116 0.0263(14) 0.0227(14) 0.0274(13) 0.0074(12) 0.0056(12) 0.0039(11)
C122 0.0223(13) 0.0256(14) 0.0381(15) 0.0058(12) 0.0090(12) 0.0029(11)
C113 0.0209(13) 0.0181(13) 0.0305(14) 0.0074(11) 0.0017(11) 0.0015(11)
C104 0.0247(14) 0.0159(12) 0.0241(13) 0.0037(11) 0.0006(11) 0.0006(11)
C123 0.0306(15) 0.0274(14) 0.0293(14) 0.0062(12) 0.0135(12) 0.0039(12)
Ti 0.0192(2) 0.0205(2) 0.0241(2) -0.0009(2) 0.00186(18) 0.0004(2)
N108 0.0248(12) 0.0220(11) 0.0290(11) -0.0008(9) 0.0057(10) 0.0021(9)
N105 0.0234(11) 0.0216(11) 0.0230(10) -0.0006(9) 0.0025(9) 0.0021(9)
C106 0.0195(13) 0.0187(13) 0.0251(13) 0.0033(10) 0.0042(11) -0.0002(10)
N107 0.0202(11) 0.0240(12) 0.0286(11) 0.0043(9) 0.0012(9) 0.0009(9)
C111 0.0239(14) 0.0192(13) 0.0272(13) 0.0043(11) -0.0014(11) -0.0019(11)
C121 0.0275(14) 0.0220(13) 0.0280(13) 0.0037(11) 0.0002(11) 0.0040(11)
N102 0.0194(10) 0.0180(10) 0.0228(10) -0.0017(8) 0.0011(8) -0.0001(9)
C103 0.0282(14) 0.0172(13) 0.0215(12) 0.0001(11) 0.0008(11) -0.0024(11)
N104 0.0220(11) 0.0178(10) 0.0263(11) 0.0005(9) 0.0042(9) 0.0018(9)
C114 0.0204(14) 0.0248(14) 0.0308(14) 0.0052(12) 0.0042(11) 0.0050(11)
C117 0.0376(16) 0.0215(14) 0.0271(13) 0.0007(11) 0.0092(12) 0.0025(12)
C120 0.0278(14) 0.0243(14) 0.0278(13) -0.0014(12) 0.0016(11) -0.0024(12)
C115 0.0260(14) 0.0234(14) 0.0324(14) 0.0081(12) 0.0098(12) 0.0073(12)
C119 0.0378(16) 0.0256(14) 0.0268(14) -0.0009(12) -0.0037(12) -0.0094(12)
C118 0.0499(18) 0.0196(13) 0.0221(12) -0.0043(11) 0.0030(13) -0.0022(13)
C125 0.0342(16) 0.0322(15) 0.0279(14) 0.0015(12) 0.0013(12) -0.0102(12)
C102 0.0263(14) 0.0174(13) 0.0245(13) 0.0019(11) 0.0030(11) -0.0002(11)
C131 0.0351(17) 0.0492(18) 0.0423(16) -0.0044(14) 0.0140(14) 0.0119(14)
C129 0.0262(15) 0.0394(16) 0.0379(15) 0.0022(13) 0.0058(12) 0.0050(12)
C132 0.0342(16) 0.0354(16) 0.0359(15) 0.0021(13) 0.0069(13) 0.0048(13)
C127 0.0349(16) 0.0430(17) 0.0345(15) 0.0048(13) -0.0128(13) -0.0122(13)
C130 0.0212(14) 0.0534(19) 0.0559(18) 0.0055(15) 0.0143(14) 0.0082(14)
C126 0.0445(18) 0.0388(16) 0.0306(14) -0.0003(13) -0.0028(14) -0.0151(14)
C209 0.065(2) 0.075(2) 0.0538(18) 0.0099(17) 0.0374(18) -0.0013(18)
C207 0.0276(15) 0.0403(16) 0.0206(13) -0.0025(12) -0.0014(11) 0.0052(12)
C206 0.0374(17) 0.0416(17) 0.074(2) -0.0148(16) -0.0006(15) 0.0043(14)
C205 0.0447(18) 0.0421(18) 0.0314(15) -0.0111(13) -0.0038(13) 0.0149(14)
C208 0.055(2) 0.0524(19) 0.0372(16) -0.0012(14) 0.0105(16) 0.0007(15)
N201 0.0335(13) 0.0374(13) 0.0267(11) 0.0017(10) 0.0064(10) 0.0098(10)
C203 0.056(2) 0.0429(18) 0.0346(15) 0.0008(14) -0.0136(14) 0.0178(15)
N202 0.069(2) 0.078(2) 0.109(2) -0.016(2) 0.0143(19) 0.0039(17)
C204 0.0318(17) 0.0369(18) 0.100(2) -0.0077(18) -0.0058(17) 0.0140(14)
C307 0.0272(15) 0.0295(15) 0.0311(14) 0.0030(12) 0.0109(12) 0.0032(12)
C320 0.0250(14) 0.0308(15) 0.0250(13) -0.0037(12) 0.0018(11) 0.0000(12)
C315 0.0268(15) 0.0355(16) 0.0254(13) -0.0002(12) 0.0010(11) 0.0066(12)
C303 0.0301(15) 0.0249(14) 0.0214(12) 0.0008(11) 0.0075(11) 0.0002(12)
C309 0.0251(14) 0.0278(14) 0.0263(14) 0.0012(12) -0.0004(11) 0.0033(12)
C314 0.0207(14) 0.0321(15) 0.0313(14) -0.0064(13) 0.0031(11) -0.0006(11)
C302 0.0285(14) 0.0185(13) 0.0346(14) -0.0053(12) 0.0037(12) 0.0025(11)
C304 0.0402(17) 0.0300(15) 0.0315(14) -0.0057(13) 0.0106(13) -0.0021(13)
C313 0.0211(14) 0.0384(16) 0.0417(16) -0.0088(14) 0.0060(12) -0.0043(12)
C317 0.0242(16) 0.070(2) 0.0439(17) 0.0025(16) 0.0062(13) 0.0074(16)
C308 0.0221(14) 0.0247(14) 0.0262(13) 0.0003(11) 0.0066(11) -0.0007(11)
C319 0.0328(16) 0.0350(15) 0.0324(14) -0.0017(12) 0.0000(12) -0.0025(13)
C306 0.0257(15) 0.0475(18) 0.0322(15) 0.0062(14) 0.0050(12) 0.0026(13)
C301 0.0336(15) 0.0203(13) 0.0352(14) -0.0017(12) 0.0046(12) 0.0078(12)
C318 0.0303(17) 0.057(2) 0.0355(15) 0.0019(14) 0.0039(13) -0.0113(14)
C310 0.0334(16) 0.0357(16) 0.0387(16) 0.0036(14) -0.0032(13) 0.0040(12)
C312 0.0272(15) 0.067(2) 0.0294(15) -0.0086(16) 0.0043(12) -0.0070(15)
C305 0.0343(16) 0.0495(19) 0.0278(14) -0.0047(14) 0.0029(13) -0.0141(14)
C316 0.0342(17) 0.0437(17) 0.0377(15) -0.0031(13) 0.0043(13) 0.0154(14)
C311 0.0317(16) 0.056(2) 0.0317(15) 0.0106(15) -0.0028(12) 0.0001(14)

loop_
_atom_type_symbol
_atom_type_description
_atom_type_scat_dispersion_real
_atom_type_scat_dispersion_imag
_atom_type_scat_source
C C 0.0033 0.0016 'International Tables Vol C Tables 4.2.6.8 and 6.1.1.4'
H H 0.0000 0.0000 'International Tables Vol C Tables 4.2.6.8 and 6.1.1.4'
N N 0.0061 0.0033 'International Tables Vol C Tables 4.2.6.8 and 6.1.1.4'
O O 0.0106 0.0060 'International Tables Vol C Tables 4.2.6.8 and 6.1.1.4'
Ti Ti 0.2776 0.4457 'International Tables Vol C Tables 4.2.6.8 and 6.1.1.4'

loop_
_geom_angle_atom_site_label_1
_geom_angle_atom_site_label_2
_geom_angle_atom_site_label_3
_geom_angle
C112 N103 C109 108.02(18)
C112 N103 Ti 125.74(13)
C109 N103 Ti 125.47(14)
C108 N106 C109 123.61(17)
C104 N101 C101 107.84(17)
C104 N101 Ti 123.82(13)
C101 N101 Ti 125.18(14)
C106 C107 C124 120.58(19)
C106 C107 C108 107.49(17)
C124 C107 C108 131.9(2)
N106 C109 N103 127.7(2)
N106 C109 C110 123.52(19)
N103 C109 C110 108.77(18)
N106 C108 N102 127.21(18)
N106 C108 C107 124.55(18)
N102 C108 C107 108.24(19)
C127 C128 C111 118.0(2)
C127 C128 H105 121.0
C111 C128 H105 121.0
N108 C101 N101 127.3(2)
N108 C101 C102 123.88(19)
N101 C101 C102 108.80(18)
N105 C105 N102 128.19(18)
N105 C105 C106 123.1(2)
N102 C105 C106 108.75(18)
C123 C124 C107 117.6(2)
C123 C124 H113 121.2
C107 C124 H113 121.2
N107 C112 N103 127.1(2)
N107 C112 C111 123.5(2)
N103 C112 C111 109.28(18)
C125 C110 C111 120.8(2)
C125 C110 C109 131.7(2)
C111 C110 C109 107.46(18)
N108 C116 N104 127.89(19)
N108 C116 C115 123.9(2)
N104 C116 C115 108.2(2)
C121 C122 C123 120.3(2)
C121 C122 H115 119.8
C123 C122 H115 119.8
N107 C113 N104 128.63(19)
N107 C113 C114 123.2(2)
N104 C113 C114 108.07(19)
N105 C104 N101 126.96(19)
N105 C104 C103 123.4(2)
N101 C104 C103 109.67(18)
C124 C123 C122 121.9(2)
C124 C123 H114 119.1
C122 C123 H114 119.1
O Ti N104 107.07(6)
O Ti N102 106.01(7)
N104 Ti N102 146.92(7)
O Ti N103 106.97(7)
N104 Ti N103 85.36(7)
N102 Ti N103 85.58(6)
O Ti N101 106.44(7)
N104 Ti N101 85.44(7)
N102 Ti N101 84.85(6)
N103 Ti N101 146.58(7)
C116 N108 C101 123.20(18)
C105 N105 C104 122.61(18)
C107 C106 C121 121.64(18)
C107 C106 C105 107.20(18)
C121 C106 C105 131.2(2)
C113 N107 C112 122.58(18)
C128 C111 C110 120.5(2)
C128 C111 C112 132.9(2)
C110 C111 C112 106.47(19)
C106 C121 C122 118.0(2)
C106 C121 H116 121.0
C122 C121 H116 121.0
C105 N102 C108 108.30(16)
C105 N102 Ti 124.07(13)
C108 N102 Ti 125.34(14)
C120 C103 C102 120.5(2)
C120 C103 C104 132.9(2)
C102 C103 C104 106.62(19)
C113 N104 C116 108.69(17)
C113 N104 Ti 124.50(14)
C116 N104 Ti 125.98(15)
C115 C114 C129 121.7(2)
C115 C114 C113 107.14(19)
C129 C114 C113 131.2(2)
C118 C117 C102 118.9(2)
C118 C117 H124 120.6
C102 C117 H124 120.6
C119 C120 C103 118.7(2)
C119 C120 H121 120.7
C103 C120 H121 120.7
C114 C115 C132 121.0(2)
C114 C115 C116 107.80(18)
C132 C115 C116 131.2(2)
C120 C119 C118 120.7(2)
C120 C119 H122 119.7
C118 C119 H122 119.7
C117 C118 C119 121.1(2)
C117 C118 H123 119.5
C119 C118 H123 119.5
C126 C125 C110 118.7(2)
C126 C125 H108 120.7
C110 C125 H108 120.7
C117 C102 C103 120.2(2)
C117 C102 C101 132.7(2)
C103 C102 C101 107.02(18)
C132 C131 C130 121.9(2)
C132 C131 H130 119.0
C130 C131 H130 119.0
C130 C129 C114 117.5(2)
C130 C129 H132 121.3
C114 C129 H132 121.3
C131 C132 C115 117.1(2)
C131 C132 H129 121.5
C115 C132 H129 121.5
C128 C127 C126 121.3(2)
C128 C127 H106 119.3
C126 C127 H106 119.3
C129 C130 C131 120.8(2)
C129 C130 H131 119.6
C131 C130 H131 119.6
C125 C126 C127 120.7(2)
C125 C126 H107 119.6
C127 C126 H107 119.6
N201 C209 H20A 109.5
N201 C209 H20B 109.5
H20A C209 H20B 109.5
N201 C209 H20C 109.5
H20A C209 H20C 109.5
H20B C209 H20C 109.5
N201 C207 C208 109.92(19)
N201 C207 H20D 109.7
C208 C207 H20D 109.7
N201 C207 H20E 109.7
C208 C207 H20E 109.7
H20D C207 H20E 108.2
C205 C206 N202 109.5(2)
C205 C206 H20F 109.8
N202 C206 H20F 109.8
C205 C206 H20G 109.8
N202 C206 H20G 109.8
H20F C206 H20G 108.2
N201 C205 C206 109.96(18)
N201 C205 H20H 109.7
C206 C205 H20H 109.7
N201 C205 H20I 109.7
C206 C205 H20I 109.7
H20H C205 H20I 108.2
C207 C208 N202 109.6(2)
C207 C208 H20J 109.8
N202 C208 H20J 109.8
C207 C208 H20K 109.8
N202 C208 H20K 109.8
H20J C208 H20K 108.2
C209 N201 C207 108.95(19)
C209 N201 C203 111.22(19)
C207 N201 C203 108.54(16)
C209 N201 C205 110.22(18)
C207 N201 C205 109.29(18)
C203 N201 C205 108.58(19)
N201 C203 C204 109.5(2)
N201 C203 H20L 109.8
C204 C203 H20L 109.8
N201 C203 H20M 109.8
C204 C203 H20M 109.8
H20L C203 H20M 108.2
C208 N202 C206 107.5(2)
C208 N202 C204 107.9(2)
C206 N202 C204 107.0(2)
C203 C204 N202 110.3(2)
C203 C204 H20N 109.6
N202 C204 H20N 109.6
C203 C204 H20O 109.6
N202 C204 H20O 109.6
H20N C204 H20O 108.1
C308 C307 C306 119.6(2)
C308 C307 H307 120.2
C306 C307 H307 120.2
C319 C320 C315 120.3(2)
C319 C320 C302 127.2(2)
C315 C320 C302 112.44(19)
C316 C315 C320 120.2(2)
C316 C315 C301 126.5(2)
C320 C315 C301 113.31(19)
C304 C303 C308 120.3(2)
C304 C303 C301 126.9(2)
C308 C303 C301 112.8(2)
C310 C309 C314 121.1(2)
C310 C309 C301 125.5(2)
C314 C309 C301 113.4(2)
C313 C314 C309 120.3(2)
C313 C314 C302 126.9(2)
C309 C314 C302 112.75(18)
C308 C302 C320 105.72(16)
C308 C302 C314 106.64(17)
C320 C302 C314 105.07(18)
C308 C302 H302 112.9
C320 C302 H302 112.9
C314 C302 H302 112.9
C303 C304 C305 119.4(2)
C303 C304 H304 120.3
C305 C304 H304 120.3
C314 C313 C312 118.6(2)
C314 C313 H313 120.7
C312 C313 H313 120.7
C318 C317 C316 121.2(2)
C318 C317 H317 119.4
C316 C317 H317 119.4
C307 C308 C303 119.9(2)
C307 C308 C302 126.8(2)
C303 C308 C302 113.3(2)
C320 C319 C318 119.4(2)
C320 C319 H319 120.3
C318 C319 H319 120.3
C305 C306 C307 120.4(2)
C305 C306 H306 119.8
C307 C306 H306 119.8
C303 C301 C309 105.64(17)
C303 C301 C315 106.52(18)
C309 C301 C315 104.66(18)
C303 C301 H301 113.1
C309 C301 H301 113.1
C315 C301 H301 113.1
C317 C318 C319 120.1(2)
C317 C318 H318 120.0
C319 C318 H318 120.0
C309 C310 C311 118.8(2)
C309 C310 H310 120.6
C311 C310 H310 120.6
C311 C312 C313 121.5(2)
C311 C312 H312 119.3
C313 C312 H312 119.3
C306 C305 C304 120.3(2)
C306 C305 H305 119.9
C304 C305 H305 119.9
C315 C316 C317 118.7(2)
C315 C316 H316 120.6
C317 C316 H316 120.6
C312 C311 C310 119.6(2)
C312 C311 H311 120.2
C310 C311 H311 120.2

loop_
_geom_bond_atom_site_label_1
_geom_bond_atom_site_label_2
_geom_bond_distance
O Ti 1.6489(14)
N103 C112 1.385(3)
N103 C109 1.389(2)
N103 Ti 2.0557(17)
N106 C108 1.317(3)
N106 C109 1.339(2)
N101 C104 1.379(3)
N101 C101 1.391(2)
N101 Ti 2.0557(18)
C107 C106 1.387(3)
C107 C124 1.395(3)
C107 C108 1.456(3)
C109 C110 1.437(3)
C108 N102 1.398(2)
C128 C127 1.384(3)
C128 C111 1.399(3)
C128 H105 0.9500
C101 N108 1.338(2)
C101 C102 1.441(3)
C105 N105 1.320(2)
C105 N102 1.385(3)
C105 C106 1.457(3)
C124 C123 1.385(3)
C124 H113 0.9500
C112 N107 1.343(2)
C112 C111 1.442(3)
C110 C125 1.390(3)
C110 C111 1.404(3)
C116 N108 1.320(3)
C116 N104 1.393(3)
C116 C115 1.453(3)
C122 C121 1.388(3)
C122 C123 1.393(3)
C122 H115 0.9500
C113 N107 1.324(3)
C113 N104 1.387(3)
C113 C114 1.467(3)
C104 N105 1.350(2)
C104 C103 1.435(3)
C123 H114 0.9500
Ti N104 2.0527(16)
Ti N102 2.0533(16)
C106 C121 1.387(3)
C121 H116 0.9500
C103 C120 1.391(3)
C103 C102 1.407(3)
C114 C115 1.381(3)
C114 C129 1.390(3)
C117 C118 1.368(3)
C117 C102 1.393(3)
C117 H124 0.9500
C120 C119 1.376(3)
C120 H121 0.9500
C115 C132 1.404(3)
C119 C118 1.405(3)
C119 H122 0.9500
C118 H123 0.9500
C125 C126 1.377(3)
C125 H108 0.9500
C131 C132 1.377(3)
C131 C130 1.397(3)
C131 H130 0.9500
C129 C130 1.386(3)
C129 H132 0.9500
C132 H129 0.9500
C127 C126 1.404(3)
C127 H106 0.9500
C130 H131 0.9500
C126 H107 0.9500
C209 N201 1.486(3)
C209 H20A 0.9800
C209 H20B 0.9800
C209 H20C 0.9800
C207 N201 1.498(3)
C207 C208 1.518(3)
C207 H20D 0.9900
C207 H20E 0.9900
C206 C205 1.523(3)
C206 N202 1.532(3)
C206 H20F 0.9900
C206 H20G 0.9900
C205 N201 1.507(3)
C205 H20H 0.9900
C205 H20I 0.9900
C208 N202 1.530(3)
C208 H20J 0.9900
C208 H20K 0.9900
N201 C203 1.500(3)
C203 C204 1.514(3)
C203 H20L 0.9900
C203 H20M 0.9900
N202 C204 1.535(3)
C204 H20N 0.9900
C204 H20O 0.9900
C307 C308 1.381(3)
C307 C306 1.390(3)
C307 H307 0.9500
C320 C319 1.378(3)
C320 C315 1.400(3)
C320 C302 1.525(3)
C315 C316 1.383(3)
C315 C301 1.526(3)
C303 C304 1.378(3)
C303 C308 1.400(3)
C303 C301 1.522(3)
C309 C310 1.378(3)
C309 C314 1.389(3)
C309 C301 1.523(3)
C314 C313 1.375(3)
C314 C302 1.532(3)
C302 C308 1.513(3)
C302 H302 1.0000
C304 C305 1.395(3)
C304 H304 0.9500
C313 C312 1.391(3)
C313 H313 0.9500
C317 C318 1.373(3)
C317 C316 1.390(3)
C317 H317 0.9500
C319 C318 1.390(3)
C319 H319 0.9500
C306 C305 1.378(3)
C306 H306 0.9500
C301 H301 1.0000
C318 H318 0.9500
C310 C311 1.396(3)
C310 H310 0.9500
C312 C311 1.380(3)
C312 H312 0.9500
C305 H305 0.9500
C316 H316 0.9500
C311 H311 0.9500
